data_7050745
loop_
_publ_author_name
'Bensemann, Igor'
'Gdaniec, Maria'
'Po\/lo\'nski, Tadeusz'

_publ_section_title
;
 Supramolecular structures formed by 2-aminopyridine derivatives.
;
_journal_issue 4
_journal_name_full 'New Journal of Chemistry'
_journal_page_first 448
_journal_paper_doi 10.1039/b108861k
_journal_volume 26
_journal_year 2002
_chemical_formula_sum 'C16 H14 N4'
_chemical_formula_weight 262.31
_chemical_melting_point 205.5(5)
_chemical_name_systematic
; 
N,N'-Bis(2-pyridyl)-1,4-diaminobenzene, polymorph beta
;
_space_group_IT_number 61
_symmetry_cell_setting orthorhombic
_symmetry_space_group_name_Hall '-P 2ac 2ab'
_symmetry_space_group_name_H-M 'P b c a'
_atom_sites_solution_hydrogens geom
_atom_sites_solution_primary direct
_atom_sites_solution_secondary difmap
_audit_creation_method SHELXL-97
_cell_angle_alpha 90.00
_cell_angle_beta 90.00
_cell_angle_gamma 90.00
_cell_formula_units_Z 4
_cell_length_a 7.454(1)
_cell_length_b 8.991(2)
_cell_length_c 19.477(4)
_cell_measurement_reflns_used 42
_cell_measurement_temperature 293(2)
_cell_measurement_theta_max 24
_cell_measurement_theta_min 5
_cell_volume 1305.3(4)
_computing_cell_refinement 'Kuma KM-4 software (Kuma Diffraction, 1991)'
_computing_data_collection 'Kuma KM-4 sofware (Kuma Diffraction, 1991)'
_computing_data_reduction 'Kuma KM-4 software (Kuma Diffraction, 1991)'
_computing_publication_material 'SHELXL-97 (Sheldrick, 1997)'
_computing_structure_refinement 'SHELXL-97 (Sheldrick, 1997)'
_computing_structure_solution 'SHELXS-97 (Sheldrick, 1997)'
_diffrn_ambient_temperature 293(2)
_diffrn_measurement_device 'KM-4 four-circle diffractometer'
_diffrn_measurement_method '\w/2\q scan'
_diffrn_radiation_monochromator graphite
_diffrn_radiation_source 'fine-focus sealed tube'
_diffrn_radiation_type MoK\a
_diffrn_radiation_wavelength 0.71073
_diffrn_reflns_av_R_equivalents 0.0000
_diffrn_reflns_av_sigmaI/netI 0.0653
_diffrn_reflns_limit_h_max 8
_diffrn_reflns_limit_h_min 0
_diffrn_reflns_limit_k_max 10
_diffrn_reflns_limit_k_min 0
_diffrn_reflns_limit_l_max 22
_diffrn_reflns_limit_l_min 0
_diffrn_reflns_number 1027
_diffrn_reflns_theta_max 24.04
_diffrn_reflns_theta_min 2.09
_diffrn_standards_decay_% 1.5
_diffrn_standards_interval_count 100
_diffrn_standards_number 3
_exptl_absorpt_coefficient_mu 0.083
_exptl_absorpt_correction_type none
_exptl_crystal_colour 'pale yellow'
_exptl_crystal_density_diffrn 1.335
_exptl_crystal_density_method 'not measured'
_exptl_crystal_description prism
_exptl_crystal_F_000 552
_exptl_crystal_size_max 0.5
_exptl_crystal_size_mid 0.25
_exptl_crystal_size_min 0.05
_refine_diff_density_max 0.172
_refine_diff_density_min -0.203
_refine_diff_density_rms 0.051
_refine_ls_extinction_coef 0.017(4)
_refine_ls_extinction_expression Fc^*^=kFc[1+0.001xFc^2^\l^3^/sin(2\q)]^-1/4^
_refine_ls_extinction_method SHELXL
_refine_ls_goodness_of_fit_ref 0.963
_refine_ls_hydrogen_treatment refall
_refine_ls_matrix_type full
_refine_ls_number_parameters 120
_refine_ls_number_reflns 1027
_refine_ls_number_restraints 0
_refine_ls_restrained_S_all 0.963
_refine_ls_R_factor_all 0.1205
_refine_ls_R_factor_gt 0.0382
_refine_ls_shift/su_max 0.000
_refine_ls_shift/su_mean 0.000
_refine_ls_structure_factor_coef Fsqd
_refine_ls_weighting_details 'calc w=1/[\s^2^(Fo^2^)+(0.0674P)^2^+0.0000P] where P=(Fo^2^+2Fc^2^)/3'
_refine_ls_weighting_scheme calc
_refine_ls_wR_factor_gt 0.0971
_refine_ls_wR_factor_ref 0.1103
_reflns_number_gt 595
_reflns_number_total 1027
_reflns_threshold_expression >2sigma(I)
_cod_data_source_file b108861k.txt
_cod_data_source_block 3b
_cod_depositor_comments
;
The following automatic conversions were performed:

'_chemical_melting_point' value '205-206' was changed to '205.5(5)' -
the average value was taken and precision was estimated.

Automatic conversion script
Id: cif_fix_values 1569 2011-02-09 13:29:24Z adriana 
;
_cod_original_sg_symbol_H-M Pbca
_cod_database_code 7050745

loop_
_symmetry_equiv_pos_as_xyz
'x, y, z'
'-x+1/2, -y, z+1/2'
'-x, y+1/2, -z+1/2'
'x+1/2, -y+1/2, -z'
'-x, -y, -z'
'x-1/2, y, -z-1/2'
'x, -y-1/2, z-1/2'
'-x-1/2, y-1/2, z'

loop_
_atom_site_label
_atom_site_type_symbol
_atom_site_fract_x
_atom_site_fract_y
_atom_site_fract_z
_atom_site_U_iso_or_equiv
_atom_site_adp_type
_atom_site_occupancy
_atom_site_symmetry_multiplicity
_atom_site_calc_flag
_atom_site_refinement_flags
_atom_site_disorder_assembly
_atom_site_disorder_group
N1 N 0.0878(3) -0.00725(19) 0.37531(10) 0.0417(6) Uani 1 1 d . . .
N2 N 0.2859(3) 0.1752(2) 0.41359(11) 0.0476(6) Uani 1 1 d . . .
H2N H 0.320(4) 0.268(3) 0.4067(14) 0.052(8) Uiso 1 1 d . . .
C2 C 0.1401(3) 0.1353(2) 0.37640(11) 0.0368(6) Uani 1 1 d . . .
C3 C 0.0525(3) 0.2443(3) 0.33708(13) 0.0439(6) Uani 1 1 d . . .
H3 H 0.081(4) 0.345(4) 0.3435(14) 0.071(9) Uiso 1 1 d . . .
C4 C -0.0871(3) 0.2030(3) 0.29617(14) 0.0473(7) Uani 1 1 d . . .
H4 H -0.147(3) 0.277(3) 0.2632(14) 0.052(7) Uiso 1 1 d . . .
C5 C -0.1426(4) 0.0580(3) 0.29494(14) 0.0511(7) Uani 1 1 d . . .
H5 H -0.256(4) 0.035(3) 0.2682(15) 0.073(9) Uiso 1 1 d . . .
C6 C -0.0517(4) -0.0404(3) 0.33527(14) 0.0484(7) Uani 1 1 d . . .
H6 H -0.084(3) -0.148(3) 0.3338(12) 0.060(8) Uiso 1 1 d . . .
C7 C 0.3914(3) 0.0853(2) 0.45716(12) 0.0394(6) Uani 1 1 d . . .
C8 C 0.5755(3) 0.1004(3) 0.45593(13) 0.0496(7) Uani 1 1 d . . .
H8 H 0.625(4) 0.186(4) 0.4211(16) 0.078(9) Uiso 1 1 d . . .
C9 C 0.3171(3) -0.0160(3) 0.50174(14) 0.0477(7) Uani 1 1 d . . .
H9 H 0.185(4) -0.027(3) 0.5034(15) 0.058(7) Uiso 1 1 d . . .

loop_
_atom_site_aniso_label
_atom_site_aniso_U_11
_atom_site_aniso_U_22
_atom_site_aniso_U_33
_atom_site_aniso_U_23
_atom_site_aniso_U_13
_atom_site_aniso_U_12
N1 0.0507(13) 0.0278(10) 0.0465(12) 0.0034(8) -0.0063(10) 0.0006(9)
N2 0.0545(13) 0.0294(11) 0.0587(12) 0.0081(11) -0.0140(11) -0.0039(11)
C2 0.0378(13) 0.0333(13) 0.0394(12) -0.0010(10) 0.0004(11) 0.0010(10)
C3 0.0471(14) 0.0264(12) 0.0583(15) 0.0037(12) -0.0019(14) 0.0068(13)
C4 0.0461(15) 0.0404(14) 0.0553(15) 0.0055(12) -0.0053(13) 0.0078(12)
C5 0.0526(16) 0.0458(15) 0.0550(16) 0.0047(13) -0.0135(13) -0.0043(14)
C6 0.0574(16) 0.0331(14) 0.0547(14) 0.0023(12) -0.0113(14) -0.0066(14)
C7 0.0429(13) 0.0318(12) 0.0434(13) 0.0001(11) -0.0031(12) -0.0010(11)
C8 0.0520(15) 0.0488(16) 0.0481(15) 0.0137(12) -0.0075(13) -0.0111(13)
C9 0.0376(14) 0.0573(16) 0.0482(14) 0.0108(13) -0.0008(11) -0.0035(12)

loop_
_atom_type_symbol
_atom_type_description
_atom_type_scat_dispersion_real
_atom_type_scat_dispersion_imag
_atom_type_scat_source
C C 0.0033 0.0016 'International Tables Vol C Tables 4.2.6.8 and 6.1.1.4'
H H 0.0000 0.0000 'International Tables Vol C Tables 4.2.6.8 and 6.1.1.4'
N N 0.0061 0.0033 'International Tables Vol C Tables 4.2.6.8 and 6.1.1.4'

loop_
_geom_angle_atom_site_label_1
_geom_angle_atom_site_label_2
_geom_angle_atom_site_label_3
_geom_angle
_geom_angle_site_symmetry_1
_geom_angle_site_symmetry_3
_geom_angle_publ_flag
C6 N1 C2 116.72(19) . . y
C2 N2 C7 128.1(2) . . y
N1 C2 N2 119.7(2) . . y
N1 C2 C3 121.6(2) . . y
N2 C2 C3 118.7(2) . . y
C4 C3 C2 119.0(2) . . y
C3 C4 C5 120.1(2) . . y
C6 C5 C4 117.2(3) . . y
N1 C6 C5 125.4(2) . . y
C9 C7 C8 118.5(2) . . y
C9 C7 N2 122.3(2) . . y
C8 C7 N2 119.2(2) . . y
C9 C8 C7 120.9(2) 5_656 . y
C7 C9 C8 120.6(2) . 5_656 y

loop_
_geom_bond_atom_site_label_1
_geom_bond_atom_site_label_2
_geom_bond_distance
_geom_bond_site_symmetry_2
_geom_bond_publ_flag
N1 C6 1.334(3) . y
N1 C2 1.340(3) . y
N2 C2 1.354(3) . y
N2 C7 1.411(3) . y
C2 C3 1.404(3) . y
C3 C4 1.362(4) . y
C4 C5 1.368(4) . y
C5 C6 1.363(4) . y
C7 C9 1.375(3) . y
C7 C8 1.379(4) . y
C8 C9 1.377(4) 5_656 y
C9 C8 1.377(4) 5_656 y
